data_2241815
loop_
_publ_author_name
'Alfonso, Monserrat'
'Stoeckli-Evans, Helen'

_publ_section_title
;
 A two-dimensional Cd^II^ coordination polymer:
 poly[diaqua[\m~3~-5,6-bis(pyridin-2-yl)pyrazine-2,3-dicarboxylato-\k^5^<i>O</i>^2^:<i>O</i>^3^:<i>O</i>^3^,<i>N</i>^4^,<i>N</i>^5^]cadmium]
;
_journal_issue 9
_journal_name_full 'Acta Crystallographica Section E'
_journal_page_first 1297
_journal_page_last 1300
_journal_paper_doi 10.1107/S2056989016012858
_journal_volume 72
_journal_year 2016
_chemical_formula_iupac '[Cd (C16 H8 N4 O4) (H2 O)2]'
_chemical_formula_moiety 'C16 H12 Cd N4 O6'
_chemical_formula_sum 'C16 H12 Cd N4 O6'
_chemical_formula_weight 468.70
_chemical_name_systematic
Poly[diaqua[\m~3~-5,6-bis(pyridin-2-yl)pyrazine-2,3-dicarboxylato-\k^5^<i>O</i>^2^:<i>O</i>^3^:<i>O</i>^3^,<i>N</i>^4^,<i>N</i>^5^]cadmium]
_space_group_crystal_system monoclinic
_space_group_IT_number 14
_space_group_name_Hall '-P 2ybc'
_space_group_name_H-M_alt 'P 1 21/c 1'
_symmetry_space_group_name_Hall '-P 2ybc'
_symmetry_space_group_name_H-M 'P 1 21/c 1'
_atom_sites_solution_hydrogens mixed
_atom_sites_solution_primary direct
_atom_sites_solution_secondary difmap
_audit_creation_method SHELXL-2014/6
_cell_angle_alpha 90
_cell_angle_beta 96.236(9)
_cell_angle_gamma 90
_cell_formula_units_Z 4
_cell_length_a 16.6854(12)
_cell_length_b 7.0799(6)
_cell_length_c 13.4537(10)
_cell_measurement_reflns_used 5000
_cell_measurement_temperature 223(2)
_cell_measurement_theta_max 26.05
_cell_measurement_theta_min 1.65
_cell_volume 1579.9(2)
_computing_cell_refinement
;
CELL in IPDS-I (Stoe & Cie, 2004)
;
_computing_data_collection
;
EXPOSE in IPDS-I (Stoe & Cie, 2004)
;
_computing_data_reduction
;
INTEGRATE in IPDS-I (Stoe & Cie, 2004)
;
_computing_molecular_graphics
;
Mercury (Macrae <i>et al.</i>,  2008)
;
_computing_publication_material
;
SHELXL2014 (Sheldrick, 2015), PLATON (Spek, 2009) and
publcif (Westrip, 2010)
;
_computing_structure_refinement
;
SHELXL2014 (Sheldrick, 2015)
;
_computing_structure_solution
;
SHELXS97 (Sheldrick, 2008)
;
_diffrn_ambient_temperature 223(2)
_diffrn_measured_fraction_theta_full 1.000
_diffrn_measured_fraction_theta_max 0.993
_diffrn_measurement_device '1 circle goniometer'
_diffrn_measurement_device_type 'Stoe IPDS 1 image plate'
_diffrn_measurement_method '\f rotation'
_diffrn_radiation_monochromator 'plane graphite'
_diffrn_radiation_source 'fine-focus sealed tube'
_diffrn_radiation_type MoK\a
_diffrn_radiation_wavelength 0.71073
_diffrn_reflns_av_R_equivalents 0.1294
_diffrn_reflns_limit_h_max 20
_diffrn_reflns_limit_h_min -20
_diffrn_reflns_limit_k_max 8
_diffrn_reflns_limit_k_min -8
_diffrn_reflns_limit_l_max 16
_diffrn_reflns_limit_l_min -16
_diffrn_reflns_number 11782
_diffrn_reflns_theta_full 25.242
_diffrn_reflns_theta_max 25.924
_diffrn_reflns_theta_min 2.456
_exptl_absorpt_coefficient_mu 1.429
_exptl_absorpt_correction_T_max 1.00
_exptl_absorpt_correction_T_min 0.900
_exptl_absorpt_correction_type multi-scan
_exptl_absorpt_process_details
;
(MULABS; Spek, 2009)
;
_exptl_crystal_colour colourless
_exptl_crystal_density_diffrn 1.970
_exptl_crystal_description plate
_exptl_crystal_F_000 928
_exptl_crystal_size_max 0.30
_exptl_crystal_size_mid 0.20
_exptl_crystal_size_min 0.01
_refine_diff_density_max 0.528
_refine_diff_density_min -0.587
_refine_ls_extinction_coef 0.00055(16)
_refine_ls_extinction_expression Fc^*^=kFc[1+0.001xFc^2^\l^3^/sin(2\q)]^-1/4^
_refine_ls_extinction_method
;
SHELXL2014 (Sheldrick, 2015)
;
_refine_ls_goodness_of_fit_ref 0.747
_refine_ls_hydrogen_treatment mixed
_refine_ls_matrix_type full
_refine_ls_number_parameters 257
_refine_ls_number_reflns 3056
_refine_ls_number_restraints 6
_refine_ls_restrained_S_all 0.747
_refine_ls_R_factor_all 0.0884
_refine_ls_R_factor_gt 0.0380
_refine_ls_shift/su_max 0.001
_refine_ls_shift/su_mean 0.000
_refine_ls_structure_factor_coef Fsqd
_refine_ls_weighting_details 'w=1/[\s^2^(Fo^2^)+(0.0062P)^2^] where P=(Fo^2^+2Fc^2^)/3'
_refine_ls_weighting_scheme calc
_refine_ls_wR_factor_gt 0.0558
_refine_ls_wR_factor_ref 0.0625
_reflns_number_gt 1781
_reflns_number_total 3056
_reflns_threshold_expression 'I > 2\s(I)'
_cod_data_source_file pk2589sup1.cif
_cod_data_source_block I
_cod_database_code 2241815
_shelx_space_group_comment
;
The symmetry employed for this shelxl refinement is uniquely defined
by the following loop, which should always be used as a source of
symmetry information in preference to the above space-group names.
They are only intended as comments.
;
_shelx_estimated_absorpt_t_min 0.674
_shelx_estimated_absorpt_t_max 0.986
_shelxl_version_number 2014/6

loop_
_space_group_symop_operation_xyz
'x, y, z'
'-x, y+1/2, -z+1/2'
'-x, -y, -z'
'x, -y-1/2, z-1/2'

loop_
_atom_site_type_symbol
_atom_site_label
_atom_site_fract_x
_atom_site_fract_y
_atom_site_fract_z
_atom_site_U_iso_or_equiv
_atom_site_adp_type
_atom_site_calc_flag
_atom_site_occupancy
Cd Cd1 0.39911(3) 0.63678(6) 0.47689(3) 0.01231(13) Uani d 1
O O1 0.4663(2) 0.3932(6) 0.5741(2) 0.0160(9) Uani d 1
O O2 0.4579(2) 0.1638(6) 0.6875(3) 0.0266(10) Uani d 1
O O3 0.3636(2) 0.1259(6) 0.8712(2) 0.0207(9) Uani d 1
O O4 0.3010(3) -0.0413(6) 0.7454(3) 0.0436(14) Uani d 1
O O1W 0.4770(3) 0.8162(6) 0.5928(3) 0.0412(13) Uani d 1
H H1WA 0.520(2) 0.780(9) 0.623(4) 0.062 Uiso d 1
H H1WB 0.457(3) 0.898(7) 0.628(4) 0.062 Uiso d 1
O O2W 0.3837(2) 0.8219(5) 0.3341(2) 0.0189(10) Uani d 1
H H2WA 0.355(2) 0.766(7) 0.287(3) 0.028 Uiso d 1
H H2WB 0.4295(16) 0.833(8) 0.312(3) 0.028 Uiso d 1
N N1 0.3193(3) 0.5188(6) 0.6031(3) 0.0130(10) Uani d 1
N N2 0.2284(3) 0.3495(7) 0.7347(3) 0.0156(10) Uani d 1
N N3 0.2853(2) 0.8351(6) 0.5067(3) 0.0131(10) Uani d 1
N N4 0.0603(3) 0.5341(6) 0.6152(3) 0.0222(12) Uani d 1
C C1 0.2472(3) 0.5920(7) 0.6161(3) 0.0096(12) Uani d 1
C C2 0.2003(3) 0.4982(7) 0.6816(4) 0.0128(13) Uani d 1
C C3 0.3478(3) 0.3673(9) 0.6546(3) 0.0100(10) Uani d 1
C C4 0.3025(3) 0.2842(7) 0.7250(4) 0.0102(13) Uani d 1
C C5 0.2290(3) 0.7774(7) 0.5650(4) 0.0122(13) Uani d 1
C C6 0.1657(3) 0.8955(8) 0.5818(3) 0.0186(14) Uani d 1
H H6 0.1260 0.8536 0.6211 0.022 Uiso calc 1
C C7 0.1608(4) 1.0747(7) 0.5410(4) 0.0196(14) Uani d 1
H H7 0.1174 1.1544 0.5516 0.024 Uiso calc 1
C C8 0.2194(3) 1.1351(9) 0.4850(3) 0.0166(11) Uani d 1
H H8 0.2175 1.2573 0.4576 0.020 Uiso calc 1
C C9 0.2815(3) 1.0138(7) 0.4696(4) 0.0156(13) Uani d 1
H H9 0.3224 1.0560 0.4322 0.019 Uiso calc 1
C C10 0.1146(4) 0.5462(7) 0.6958(4) 0.0179(14) Uani d 1
C C11 0.0946(4) 0.5917(8) 0.7907(4) 0.0249(15) Uani d 1
H H11 0.1347 0.6018 0.8453 0.030 Uiso calc 1
C C12 0.0141(4) 0.6216(10) 0.8025(4) 0.0285(14) Uani d 1
H H12 -0.0016 0.6492 0.8660 0.034 Uiso calc 1
C C13 -0.0426(4) 0.6106(9) 0.7204(5) 0.0333(16) Uani d 1
H H13 -0.0974 0.6328 0.7263 0.040 Uiso calc 1
C C14 -0.0169(4) 0.5661(8) 0.6298(5) 0.0294(17) Uani d 1
H H14 -0.0560 0.5574 0.5741 0.035 Uiso calc 1
C C15 0.4309(3) 0.3025(7) 0.6364(4) 0.0140(14) Uani d 1
C C16 0.3259(3) 0.1061(8) 0.7857(4) 0.0146(13) Uani d 1

loop_
_atom_site_aniso_label
_atom_site_aniso_U_11
_atom_site_aniso_U_22
_atom_site_aniso_U_33
_atom_site_aniso_U_12
_atom_site_aniso_U_13
_atom_site_aniso_U_23
Cd1 0.0136(2) 0.01131(19) 0.01235(19) 0.0013(3) 0.00290(13) 0.0012(2)
O1 0.015(2) 0.019(2) 0.0148(18) -0.001(2) 0.0050(16) 0.0052(18)
O2 0.023(2) 0.026(3) 0.034(2) 0.013(2) 0.0159(18) 0.021(2)
O3 0.032(2) 0.019(2) 0.0108(18) 0.011(2) 0.0008(17) -0.002(2)
O4 0.064(4) 0.015(2) 0.042(3) -0.011(2) -0.039(3) 0.003(2)
O1W 0.029(3) 0.032(3) 0.057(3) 0.010(2) -0.018(2) -0.031(2)
O2W 0.017(2) 0.023(3) 0.017(2) -0.003(2) -0.0011(17) 0.0062(17)
N1 0.012(3) 0.017(3) 0.010(2) 0.003(2) 0.003(2) -0.0037(19)
N2 0.018(3) 0.015(2) 0.014(2) 0.005(3) -0.0004(19) 0.002(2)
N3 0.014(3) 0.007(3) 0.018(2) 0.002(2) 0.0006(19) 0.0031(19)
N4 0.012(3) 0.027(3) 0.028(3) 0.004(2) 0.004(2) 0.002(2)
C1 0.005(3) 0.017(3) 0.008(2) 0.001(2) 0.004(2) -0.002(2)
C2 0.010(3) 0.014(3) 0.014(3) -0.007(3) -0.002(2) -0.002(2)
C3 0.013(3) 0.010(2) 0.007(2) -0.004(3) 0.001(2) 0.001(3)
C4 0.012(3) 0.010(3) 0.009(3) -0.005(3) 0.002(2) -0.003(2)
C5 0.008(3) 0.017(3) 0.013(3) 0.000(3) 0.004(2) -0.001(2)
C6 0.019(3) 0.021(4) 0.016(3) 0.004(3) 0.007(2) 0.003(3)
C7 0.023(4) 0.015(3) 0.021(3) 0.011(3) 0.003(3) -0.004(2)
C8 0.027(3) 0.007(2) 0.016(3) 0.004(3) 0.003(2) 0.001(3)
C9 0.020(4) 0.017(3) 0.011(3) -0.002(3) 0.006(3) 0.001(2)
C10 0.020(4) 0.014(3) 0.020(3) 0.002(3) 0.003(3) 0.006(2)
C11 0.025(4) 0.024(4) 0.026(3) 0.002(3) 0.009(3) 0.004(3)
C12 0.032(4) 0.021(3) 0.037(3) 0.003(4) 0.021(3) 0.004(3)
C13 0.021(4) 0.022(4) 0.060(4) 0.003(4) 0.017(3) 0.002(4)
C14 0.013(4) 0.028(4) 0.045(4) 0.003(3) -0.004(3) 0.006(3)
C15 0.015(4) 0.015(3) 0.012(3) -0.003(3) 0.002(3) -0.006(2)
C16 0.016(3) 0.012(3) 0.017(3) 0.005(3) 0.005(2) 0.002(3)

loop_
_atom_type_symbol
_atom_type_description
_atom_type_scat_dispersion_real
_atom_type_scat_dispersion_imag
_atom_type_scat_source
C C 0.0033 0.0016 'International Tables Vol C Tables 4.2.6.8 and 6.1.1.4'
H H 0.0000 0.0000 'International Tables Vol C Tables 4.2.6.8 and 6.1.1.4'
Cd Cd -0.8075 1.2024 'International Tables Vol C Tables 4.2.6.8 and 6.1.1.4'
N N 0.0061 0.0033 'International Tables Vol C Tables 4.2.6.8 and 6.1.1.4'
O O 0.0106 0.0060 'International Tables Vol C Tables 4.2.6.8 and 6.1.1.4'

loop_
_geom_angle_atom_site_label_1
_geom_angle_atom_site_label_2
_geom_angle_atom_site_label_3
_geom_angle_site_symmetry_1
_geom_angle_site_symmetry_3
_geom_angle
_geom_angle_publ_flag
Cd1 O1 Cd1 . 3_666 107.74(13) y
O1W Cd1 O3 . 4_565 157.41(15) y
O1 Cd1 O1 . 3_666 72.26(13) y
O1 Cd1 N1 . . 67.98(13) y
N1 Cd1 N3 . . 65.40(14) y
O2W Cd1 N3 . . 78.01(13) y
O2W Cd1 O1 . 3_666 80.65(13) y
O1W Cd1 O2W . . 104.67(16) y
O1W Cd1 O1 . . 80.18(15) y
O1W Cd1 N1 . . 91.62(16) y
O1W Cd1 N3 . . 87.87(15) y
O1W Cd1 O1 . 3_666 76.59(15) y
O2W Cd1 O3 . 4_565 87.05(13) y
O1 Cd1 O3 . 4_565 80.38(12) y
O3 Cd1 N1 4_565 . 91.67(13) y
O3 Cd1 O1 4_565 3_666 86.60(12) y
O3 Cd1 N3 4_565 . 113.74(13) y
O2W Cd1 N1 . . 139.31(15) ?
O2W Cd1 O1 . . 150.65(13) ?
N1 Cd1 O1 . 3_666 139.91(14) ?
O1 Cd1 N3 . . 131.34(12) ?
O1 Cd1 N3 3_666 . 149.40(14) ?
C15 O1 Cd1 . . 120.8(3) ?
C15 O1 Cd1 . 3_666 131.4(4) ?
C16 O3 Cd1 . 4_566 121.8(4) ?
Cd1 O1W H1WA . . 124(4) ?
Cd1 O1W H1WB . . 122(4) ?
H1WA O1W H1WB . . 109(3) ?
Cd1 O2W H2WA . . 111(4) ?
Cd1 O2W H2WB . . 109(4) ?
H2WA O2W H2WB . . 104(3) ?
C3 N1 C1 . . 121.2(4) ?
C3 N1 Cd1 . . 116.7(3) ?
C1 N1 Cd1 . . 121.9(3) ?
C2 N2 C4 . . 119.7(4) ?
C5 N3 C9 . . 119.1(4) ?
C5 N3 Cd1 . . 121.8(3) ?
C9 N3 Cd1 . . 118.9(3) ?
C10 N4 C14 . . 116.5(5) ?
N1 C1 C2 . . 117.9(5) ?
N1 C1 C5 . . 114.8(4) ?
C2 C1 C5 . . 127.0(5) ?
N2 C2 C1 . . 121.6(5) ?
N2 C2 C10 . . 113.3(4) ?
C1 C2 C10 . . 125.1(5) ?
N1 C3 C4 . . 120.0(5) ?
N1 C3 C15 . . 116.3(4) ?
C4 C3 C15 . . 123.6(5) ?
N2 C4 C3 . . 119.4(5) ?
N2 C4 C16 . . 114.6(4) ?
C3 C4 C16 . . 125.6(5) ?
N3 C5 C6 . . 120.2(5) ?
N3 C5 C1 . . 114.3(5) ?
C6 C5 C1 . . 125.1(5) ?
C7 C6 C5 . . 120.3(5) ?
C7 C6 H6 . . 119.9 ?
C5 C6 H6 . . 119.9 ?
C8 C7 C6 . . 119.4(5) ?
C8 C7 H7 . . 120.3 ?
C6 C7 H7 . . 120.3 ?
C7 C8 C9 . . 118.9(5) ?
C7 C8 H8 . . 120.6 ?
C9 C8 H8 . . 120.6 ?
N3 C9 C8 . . 122.1(5) ?
N3 C9 H9 . . 119.0 ?
C8 C9 H9 . . 119.0 ?
N4 C10 C11 . . 123.3(5) ?
N4 C10 C2 . . 116.9(5) ?
C11 C10 C2 . . 119.7(5) ?
C12 C11 C10 . . 118.2(6) ?
C12 C11 H11 . . 120.9 ?
C10 C11 H11 . . 120.9 ?
C13 C12 C11 . . 119.3(5) ?
C13 C12 H12 . . 120.4 ?
C11 C12 H12 . . 120.4 ?
C14 C13 C12 . . 118.2(6) ?
C14 C13 H13 . . 120.9 ?
C12 C13 H13 . . 120.9 ?
N4 C14 C13 . . 124.4(6) ?
N4 C14 H14 . . 117.8 ?
C13 C14 H14 . . 117.8 ?
O2 C15 O1 . . 126.9(5) ?
O2 C15 C3 . . 115.6(5) ?
O1 C15 C3 . . 117.5(5) ?
O4 C16 O3 . . 127.6(5) ?
O4 C16 C4 . . 114.3(5) ?
O3 C16 C4 . . 118.0(5) ?

loop_
_geom_bond_atom_site_label_1
_geom_bond_atom_site_label_2
_geom_bond_site_symmetry_2
_geom_bond_distance
_geom_bond_publ_flag
Cd1 O1 . 2.371(4) y
Cd1 O3 4_565 2.377(4) y
Cd1 N1 . 2.418(4) y
Cd1 O1 3_666 2.427(4) y
Cd1 N3 . 2.430(4) y
Cd1 O1W . 2.301(4) y
Cd1 O2W . 2.317(3) y
O1 C15 . 1.255(6) ?
O1 Cd1 3_666 2.427(3) ?
O2 C15 . 1.253(6) ?
O3 C16 . 1.258(6) ?
O3 Cd1 4_566 2.377(4) ?
O4 C16 . 1.227(6) ?
O1W H1WA . 0.82(2) ?
O1W H1WB . 0.837(19) ?
O2W H2WA . 0.847(19) ?
O2W H2WB . 0.852(19) ?
N1 C3 . 1.335(7) ?
N1 C1 . 1.339(6) ?
N2 C2 . 1.328(7) ?
N2 C4 . 1.341(7) ?
N3 C5 . 1.351(6) ?
N3 C9 . 1.359(6) ?
N4 C10 . 1.338(7) ?
N4 C14 . 1.344(7) ?
C1 C2 . 1.407(7) ?
C1 C5 . 1.498(7) ?
C2 C10 . 1.502(8) ?
C3 C4 . 1.403(7) ?
C3 C15 . 1.506(7) ?
C4 C16 . 1.530(7) ?
C5 C6 . 1.384(7) ?
C6 C7 . 1.381(7) ?
C6 H6 . 0.9400 ?
C7 C8 . 1.366(7) ?
C7 H7 . 0.9400 ?
C8 C9 . 1.378(7) ?
C8 H8 . 0.9400 ?
C9 H9 . 0.9400 ?
C10 C11 . 1.392(7) ?
C11 C12 . 1.386(8) ?
C11 H11 . 0.9400 ?
C12 C13 . 1.376(8) ?
C12 H12 . 0.9400 ?
C13 C14 . 1.373(8) ?
C13 H13 . 0.9400 ?
C14 H14 . 0.9400 ?

loop_
_geom_hbond_atom_site_label_D
_geom_hbond_atom_site_label_H
_geom_hbond_atom_site_label_A
_geom_hbond_site_symmetry_A
_geom_hbond_distance_DH
_geom_hbond_distance_HA
_geom_hbond_distance_DA
_geom_hbond_angle_DHA
O1W H1WA O3 2_656 0.82(2) 2.22(3) 2.974(6) 152(5)
O1W H1WB O2 1_565 0.84(2) 2.05(4) 2.805(6) 150(7)
O2W H2WA O4 4_565 0.85(2) 1.88(3) 2.630(6) 146(5)
O2W H2WB O2 3_666 0.85(2) 1.88(2) 2.692(5) 159(5)
C9 H9 O3 4_575 0.94 2.52 3.245(6) 134
C14 H14 N4 3_566 0.94 2.62 3.372(8) 137

loop_
_geom_torsion_atom_site_label_1
_geom_torsion_atom_site_label_2
_geom_torsion_atom_site_label_3
_geom_torsion_atom_site_label_4
_geom_torsion_site_symmetry_1
_geom_torsion
C3 N1 C1 C2 . -3.4(7)
Cd1 N1 C1 C2 . 171.5(3)
C3 N1 C1 C5 . 171.2(4)
Cd1 N1 C1 C5 . -13.9(6)
C4 N2 C2 C1 . -1.1(8)
C4 N2 C2 C10 . 176.2(5)
N1 C1 C2 N2 . 4.7(7)
C5 C1 C2 N2 . -169.2(5)
N1 C1 C2 C10 . -172.3(5)
C5 C1 C2 C10 . 13.8(8)
C1 N1 C3 C4 . -1.2(7)
Cd1 N1 C3 C4 . -176.3(4)
C1 N1 C3 C15 . -177.7(4)
Cd1 N1 C3 C15 . 7.1(5)
C2 N2 C4 C3 . -3.6(7)
C2 N2 C4 C16 . -176.7(5)
N1 C3 C4 N2 . 4.8(8)
C15 C3 C4 N2 . -178.9(5)
N1 C3 C4 C16 . 177.2(5)
C15 C3 C4 C16 . -6.5(8)
C9 N3 C5 C6 . 3.7(7)
Cd1 N3 C5 C6 . 178.9(4)
C9 N3 C5 C1 . -169.7(4)
Cd1 N3 C5 C1 . 5.5(6)
N1 C1 C5 N3 . 5.2(6)
C2 C1 C5 N3 . 179.3(5)
N1 C1 C5 C6 . -167.8(5)
C2 C1 C5 C6 . 6.3(9)
N3 C5 C6 C7 . -1.5(8)
C1 C5 C6 C7 . 171.1(5)
C5 C6 C7 C8 . -0.8(8)
C6 C7 C8 C9 . 1.0(8)
C5 N3 C9 C8 . -3.6(7)
Cd1 N3 C9 C8 . -178.9(4)
C7 C8 C9 N3 . 1.2(8)
C14 N4 C10 C11 . -0.9(8)
C14 N4 C10 C2 . 176.1(5)
N2 C2 C10 N4 . -117.2(5)
C1 C2 C10 N4 . 60.0(7)
N2 C2 C10 C11 . 59.9(7)
C1 C2 C10 C11 . -122.9(6)
N4 C10 C11 C12 . 1.5(8)
C2 C10 C11 C12 . -175.3(5)
C10 C11 C12 C13 . -1.7(9)
C11 C12 C13 C14 . 1.3(10)
C10 N4 C14 C13 . 0.4(9)
C12 C13 C14 N4 . -0.7(10)
Cd1 O1 C15 O2 . 175.2(4)
Cd1 O1 C15 O2 3_666 -2.5(8)
Cd1 O1 C15 C3 . -6.1(6)
Cd1 O1 C15 C3 3_666 176.2(3)
N1 C3 C15 O2 . 177.9(4)
C4 C3 C15 O2 . 1.5(8)
N1 C3 C15 O1 . -0.9(7)
C4 C3 C15 O1 . -177.3(5)
Cd1 O3 C16 O4 4_566 1.6(8)
Cd1 O3 C16 C4 4_566 177.4(3)
N2 C4 C16 O4 . 82.7(6)
C3 C4 C16 O4 . -90.0(7)
N2 C4 C16 O3 . -93.7(6)
C3 C4 C16 O3 . 93.6(6)

_cod_database_fobs_code 2241815
